data_7209590
loop_
_publ_author_name
'Li, Min'
'Ling, Qian'
'Yang, Zhi'
'Li, Bao-Long'
'Li, Hai-Yan'

_publ_section_title
;
 Seven structural versatile coordination polymers based on a flexible
 bis(triazole) and polycarboxylate co-ligands: syntheses, structures and
 properties
;
_journal_issue 18
_journal_name_full CrystEngComm
_journal_page_first 3630
_journal_paper_doi 10.1039/c3ce00057e
_journal_volume 15
_journal_year 2013
_chemical_formula_sum 'C16 H23.5 Mn N3 O9.75'
_chemical_formula_weight 468.82
_chemical_name_systematic
;
?
;
_space_group_IT_number 2
_symmetry_cell_setting triclinic
_symmetry_Int_Tables_number 2
_symmetry_space_group_name_Hall '-P 1'
_symmetry_space_group_name_H-M 'P -1'
_atom_sites_solution_hydrogens geom
_atom_sites_solution_primary direct
_atom_sites_solution_secondary difmap
_audit_creation_method SHELXL-97
_cell_angle_alpha 92.828(4)
_cell_angle_beta 103.413(5)
_cell_angle_gamma 111.715(6)
_cell_formula_units_Z 2
_cell_length_a 9.278(3)
_cell_length_b 10.106(3)
_cell_length_c 12.136(3)
_cell_measurement_reflns_used 3895
_cell_measurement_temperature 223(2)
_cell_measurement_theta_max 27.5
_cell_measurement_theta_min 3.0
_cell_volume 1016.8(5)
_computing_cell_refinement CrystalClear
_computing_data_collection CrystalClear
_computing_data_reduction CrystalStructure
_computing_molecular_graphics 'Bruker SHELXTL'
_computing_publication_material 'Bruker SHELXTL'
_computing_structure_refinement 'SHELXL-97 (Sheldrick, 1997)'
_computing_structure_solution 'SHELXS-97 (Sheldrick, 1990)'
_diffrn_ambient_temperature 223(2)
_diffrn_detector_area_resol_mean 14.63
_diffrn_measured_fraction_theta_full 0.983
_diffrn_measured_fraction_theta_max 0.983
_diffrn_measurement_device_type 'Rigaku Saturn CCD'
_diffrn_measurement_method \w
_diffrn_radiation_monochromator graphite
_diffrn_radiation_source 'fine-focus sealed tube'
_diffrn_radiation_type MoK\a
_diffrn_radiation_wavelength 0.71075
_diffrn_reflns_av_R_equivalents 0.0795
_diffrn_reflns_av_sigmaI/netI 0.1298
_diffrn_reflns_limit_h_max 10
_diffrn_reflns_limit_h_min -11
_diffrn_reflns_limit_k_max 12
_diffrn_reflns_limit_k_min -12
_diffrn_reflns_limit_l_max 13
_diffrn_reflns_limit_l_min -15
_diffrn_reflns_number 9246
_diffrn_reflns_theta_full 26.70
_diffrn_reflns_theta_max 26.70
_diffrn_reflns_theta_min 3.00
_diffrn_standards_decay_% 0
_diffrn_standards_interval_count 0
_diffrn_standards_interval_time 0
_diffrn_standards_number 0
_exptl_absorpt_coefficient_mu 0.707
_exptl_absorpt_correction_T_max 0.9456
_exptl_absorpt_correction_T_min 0.8715
_exptl_absorpt_correction_type multi-scan
_exptl_absorpt_process_details 'Jacobson, R. (1998) Private communication'
_exptl_crystal_colour colorless
_exptl_crystal_density_diffrn 1.531
_exptl_crystal_density_method 'not measured'
_exptl_crystal_description block
_exptl_crystal_F_000 487
_exptl_crystal_size_max 0.20
_exptl_crystal_size_mid 0.17
_exptl_crystal_size_min 0.08
_refine_diff_density_max 0.561
_refine_diff_density_min -0.414
_refine_diff_density_rms 0.090
_refine_ls_extinction_method none
_refine_ls_goodness_of_fit_ref 1.064
_refine_ls_hydrogen_treatment mixed
_refine_ls_matrix_type full
_refine_ls_number_parameters 298
_refine_ls_number_reflns 4227
_refine_ls_number_restraints 12
_refine_ls_restrained_S_all 1.065
_refine_ls_R_factor_all 0.1365
_refine_ls_R_factor_gt 0.0825
_refine_ls_shift/su_max 0.000
_refine_ls_shift/su_mean 0.000
_refine_ls_structure_factor_coef Fsqd
_refine_ls_weighting_details 'calc w=1/[\s^2^(Fo^2^)+(0.0468P)^2^+1.1225P] where P=(Fo^2^+2Fc^2^)/3'
_refine_ls_weighting_scheme calc
_refine_ls_wR_factor_gt 0.1414
_refine_ls_wR_factor_ref 0.1629
_reflns_number_gt 2783
_reflns_number_total 4227
_reflns_threshold_expression >2sigma(I)
_cod_data_source_file c3ce00057e.txt
_cod_data_source_block 917534
_cod_depositor_comments
;
The following automatic conversions were performed:

'_symmetry_cell_setting' value 'Triclinic' changed to 'triclinic'
according to /home/saulius/struct/CIF-dictionaries/cif_core.dic
dictionary named 'cif_core.dic' version 2.4.2 from
2011-04-26.

'_exptl_absorpt_correction_type' value 'Multi-scan'
changed to 'multi-scan' according to
/home/saulius/struct/CIF-dictionaries/cif_core.dic dictionary named
'cif_core.dic' version 2.4.2 from 2011-04-26.

Automatic conversion script
Id: cif_fix_values 1891 2012-01-12 08:04:46Z andrius 
;
_cod_original_formula_sum 'C16 H23.50 Mn N3 O9.75'
_cod_database_code 7209590

loop_
_symmetry_equiv_pos_as_xyz
'x, y, z'
'-x, -y, -z'

loop_
_atom_site_label
_atom_site_type_symbol
_atom_site_fract_x
_atom_site_fract_y
_atom_site_fract_z
_atom_site_U_iso_or_equiv
_atom_site_adp_type
_atom_site_occupancy
_atom_site_symmetry_multiplicity
_atom_site_calc_flag
_atom_site_refinement_flags
Mn1 Mn 0.30509(9) 0.13873(7) 0.09861(7) 0.0229(2) Uani 1 1 d .
O1 O 0.1335(4) 0.2264(3) 0.1343(3) 0.0361(9) Uani 1 1 d .
O2 O 0.3414(4) 0.3919(3) 0.0975(3) 0.0356(9) Uani 1 1 d .
O3 O 0.3365(4) 0.8988(3) 0.0829(3) 0.0311(9) Uani 1 1 d .
O4 O 0.1395(4) 0.9365(3) 0.1317(3) 0.0263(8) Uani 1 1 d .
O5 O -0.2279(4) 0.4602(3) 0.2033(3) 0.0309(9) Uani 1 1 d .
H5 H -0.2652 0.5234 0.1985 0.046 Uiso 1 1 calc R
O6 O 0.5337(4) 0.2169(4) 0.0535(3) 0.0365(10) Uani 1 1 d D
H1W H 0.576(5) 0.182(5) 0.009(4) 0.044 Uiso 1 1 d D
H2W H 0.613(4) 0.294(4) 0.098(4) 0.044 Uiso 1 1 d D
O7 O 0.1824(4) 0.0951(4) -0.0819(3) 0.0316(9) Uani 1 1 d D
H3W H 0.199(5) 0.027(4) -0.121(4) 0.038 Uiso 1 1 d D
H4W H 0.077(2) 0.066(5) -0.096(4) 0.038 Uiso 1 1 d D
O8 O 0.6117(5) 0.6285(4) 0.1627(4) 0.0419(10) Uani 1 1 d D
H5W H 0.633(6) 0.654(6) 0.096(3) 0.050 Uiso 1 1 d D
H6W H 0.506(3) 0.564(5) 0.135(4) 0.050 Uiso 1 1 d D
O9 O 0.2785(6) -0.0687(5) -0.2060(4) 0.0577(13) Uani 1 1 d D
H7W H 0.369(5) -0.076(7) -0.159(4) 0.069 Uiso 1 1 d D
H8W H 0.338(6) 0.008(5) -0.242(5) 0.069 Uiso 1 1 d D
O10 O 0.3195(9) 0.1423(6) -0.3330(5) 0.069(2) Uani 0.75 1 d P
N1 N 0.5880(5) 0.2345(5) 0.4598(4) 0.0352(11) Uani 1 1 d .
N2 N 0.4386(6) 0.1524(5) 0.4705(4) 0.0444(13) Uani 1 1 d .
N3 N 0.4287(5) 0.1742(4) 0.2850(4) 0.0299(10) Uani 1 1 d .
C1 C 0.8696(7) 0.4018(6) 0.5284(5) 0.0397(14) Uani 1 1 d .
C2 C 0.8823(7) 0.5451(7) 0.5241(5) 0.0415(14) Uani 1 1 d .
C3 C 1.0163(7) 0.6448(6) 0.4969(5) 0.0438(15) Uani 1 1 d .
C4 C 0.7281(7) 0.2956(7) 0.5612(5) 0.0495(16) Uani 1 1 d .
H4A H 0.7563 0.2181 0.5925 0.059 Uiso 1 1 calc R
H4B H 0.7012 0.3442 0.6205 0.059 Uiso 1 1 calc R
C5 C 0.7526(8) 0.5893(8) 0.5458(6) 0.0624(19) Uani 1 1 d .
H5A H 0.6575 0.5040 0.5426 0.094 Uiso 1 1 calc R
H5B H 0.7262 0.6455 0.4878 0.094 Uiso 1 1 calc R
H5C H 0.7903 0.6468 0.6209 0.094 Uiso 1 1 calc R
C6 C 1.0328(9) 0.7996(7) 0.4984(7) 0.069(2) Uani 1 1 d .
H6A H 1.1447 0.8618 0.5076 0.104 Uiso 1 1 calc R
H6B H 0.9973 0.8272 0.5617 0.104 Uiso 1 1 calc R
H6C H 0.9671 0.8092 0.4269 0.104 Uiso 1 1 calc R
C7 C 0.3473(7) 0.1192(6) 0.3633(5) 0.0383(14) Uani 1 1 d .
H7A H 0.2361 0.0626 0.3430 0.046 Uiso 1 1 calc R
C8 C 0.5771(7) 0.2439(6) 0.3494(5) 0.0348(13) Uani 1 1 d .
H8A H 0.6649 0.2942 0.3209 0.042 Uiso 1 1 calc R
C9 C 0.1353(6) 0.4612(5) 0.1386(4) 0.0233(11) Uani 1 1 d .
C10 C 0.2084(5) 0.6047(4) 0.1222(4) 0.0201(10) Uani 1 1 d .
H10A H 0.3071 0.6363 0.1031 0.024 Uiso 1 1 calc R
C11 C 0.1357(5) 0.6999(4) 0.1341(4) 0.0205(10) Uani 1 1 d .
C12 C -0.0081(5) 0.6544(4) 0.1649(4) 0.0206(10) Uani 1 1 d .
H12A H -0.0561 0.7196 0.1755 0.025 Uiso 1 1 calc R
C13 C -0.0811(5) 0.5106(5) 0.1799(4) 0.0235(11) Uani 1 1 d .
C14 C -0.0090(6) 0.4159(5) 0.1682(4) 0.0273(12) Uani 1 1 d .
H14A H -0.0577 0.3201 0.1803 0.033 Uiso 1 1 calc R
C15 C 0.2070(6) 0.3540(5) 0.1224(4) 0.0268(11) Uani 1 1 d .
C16 C 0.2090(6) 0.8531(5) 0.1145(4) 0.0228(11) Uani 1 1 d .

loop_
_atom_site_aniso_label
_atom_site_aniso_U_11
_atom_site_aniso_U_22
_atom_site_aniso_U_33
_atom_site_aniso_U_23
_atom_site_aniso_U_13
_atom_site_aniso_U_12
Mn1 0.0211(4) 0.0174(3) 0.0304(4) 0.0032(3) 0.0070(3) 0.0077(3)
O1 0.040(2) 0.0203(17) 0.053(2) 0.0061(16) 0.015(2) 0.0158(16)
O2 0.032(2) 0.0242(17) 0.057(3) 0.0046(17) 0.0154(19) 0.0160(16)
O3 0.0282(19) 0.0207(16) 0.049(2) 0.0055(16) 0.0184(18) 0.0101(15)
O4 0.0249(18) 0.0159(15) 0.041(2) 0.0040(14) 0.0097(16) 0.0108(14)
O5 0.0277(19) 0.0188(16) 0.051(2) 0.0067(16) 0.0173(18) 0.0100(15)
O6 0.028(2) 0.0296(19) 0.049(2) -0.0060(18) 0.0184(19) 0.0050(16)
O7 0.0277(19) 0.0345(19) 0.034(2) 0.0033(16) 0.0089(18) 0.0139(17)
O8 0.036(2) 0.034(2) 0.061(3) 0.012(2) 0.019(2) 0.0145(17)
O9 0.071(3) 0.058(3) 0.059(3) 0.012(2) 0.025(3) 0.038(3)
O10 0.114(5) 0.037(3) 0.049(4) 0.005(3) 0.045(4) 0.009(3)
N1 0.032(2) 0.042(2) 0.028(2) 0.005(2) 0.004(2) 0.013(2)
N2 0.040(3) 0.047(3) 0.040(3) 0.004(2) 0.015(2) 0.007(2)
N3 0.025(2) 0.028(2) 0.033(2) 0.0018(19) 0.004(2) 0.0091(19)
C1 0.032(3) 0.048(3) 0.028(3) -0.001(3) -0.006(2) 0.013(3)
C2 0.036(3) 0.055(4) 0.029(3) -0.004(3) -0.004(3) 0.021(3)
C3 0.048(4) 0.039(3) 0.032(3) -0.004(3) -0.005(3) 0.014(3)
C4 0.042(3) 0.063(4) 0.032(3) 0.012(3) -0.002(3) 0.015(3)
C5 0.058(4) 0.074(5) 0.059(4) 0.005(4) 0.008(4) 0.035(4)
C6 0.073(5) 0.047(4) 0.079(5) 0.003(4) 0.003(4) 0.025(4)
C7 0.035(3) 0.043(3) 0.034(3) -0.001(3) 0.008(3) 0.012(3)
C8 0.032(3) 0.037(3) 0.032(3) 0.005(2) 0.006(3) 0.011(3)
C9 0.026(3) 0.019(2) 0.025(2) 0.000(2) 0.004(2) 0.012(2)
C10 0.020(2) 0.018(2) 0.022(2) 0.0038(19) 0.003(2) 0.0080(19)
C11 0.019(2) 0.017(2) 0.024(2) 0.0026(19) 0.005(2) 0.0063(19)
C12 0.023(2) 0.014(2) 0.024(2) 0.0017(18) 0.001(2) 0.0101(19)
C13 0.021(2) 0.017(2) 0.030(3) -0.001(2) 0.007(2) 0.0052(19)
C14 0.028(3) 0.017(2) 0.033(3) 0.003(2) 0.008(2) 0.006(2)
C15 0.030(3) 0.021(2) 0.029(3) 0.001(2) 0.001(2) 0.014(2)
C16 0.021(2) 0.017(2) 0.027(3) 0.0011(19) 0.003(2) 0.007(2)

loop_
_atom_type_symbol
_atom_type_description
_atom_type_scat_dispersion_real
_atom_type_scat_dispersion_imag
_atom_type_scat_source
C C 0.0033 0.0016 'International Tables Vol C Tables 4.2.6.8 and 6.1.1.4'
H H 0.0000 0.0000 'International Tables Vol C Tables 4.2.6.8 and 6.1.1.4'
N N 0.0061 0.0033 'International Tables Vol C Tables 4.2.6.8 and 6.1.1.4'
O O 0.0106 0.0060 'International Tables Vol C Tables 4.2.6.8 and 6.1.1.4'
Mn Mn 0.3368 0.7283 'International Tables Vol C Tables 4.2.6.8 and 6.1.1.4'

loop_
_geom_angle_atom_site_label_1
_geom_angle_atom_site_label_2
_geom_angle_atom_site_label_3
_geom_angle
_geom_angle_site_symmetry_1
_geom_angle_site_symmetry_3
O7 Mn1 O4 92.79(13) . 1_545
O7 Mn1 O6 88.51(14) . .
O4 Mn1 O6 137.49(13) 1_545 .
O7 Mn1 O1 90.03(14) . .
O4 Mn1 O1 84.76(12) 1_545 .
O6 Mn1 O1 137.75(13) . .
O7 Mn1 N3 177.68(14) . .
O4 Mn1 N3 85.21(14) 1_545 .
O6 Mn1 N3 92.18(15) . .
O1 Mn1 N3 90.94(15) . .
O7 Mn1 O2 88.99(13) . .
O4 Mn1 O2 140.58(11) 1_545 .
O6 Mn1 O2 81.90(12) . .
O1 Mn1 O2 55.85(11) . .
N3 Mn1 O2 93.30(14) . .
C15 O1 Mn1 98.1(3) . .
C15 O2 Mn1 85.6(3) . .
C16 O4 Mn1 100.7(3) . 1_565
C13 O5 H5 109.5 . .
Mn1 O6 H1W 135(3) . .
Mn1 O6 H2W 117(3) . .
H1W O6 H2W 106(3) . .
Mn1 O7 H3W 113(4) . .
Mn1 O7 H4W 113(3) . .
H3W O7 H4W 106(3) . .
H5W O8 H6W 100(3) . .
H7W O9 H8W 95(2) . .
C8 N1 N2 108.6(4) . .
C8 N1 C4 130.6(5) . .
N2 N1 C4 120.9(4) . .
C7 N2 N1 103.0(4) . .
C8 N3 C7 102.5(5) . .
C8 N3 Mn1 135.6(4) . .
C7 N3 Mn1 121.9(3) . .
C3 C1 C2 122.1(5) 2_766 .
C3 C1 C4 118.8(6) 2_766 .
C2 C1 C4 119.1(5) . .
C3 C2 C1 119.0(5) . .
C3 C2 C5 120.4(6) . .
C1 C2 C5 120.5(5) . .
C1 C3 C2 118.9(5) 2_766 .
C1 C3 C6 122.6(6) 2_766 .
C2 C3 C6 118.5(6) . .
N1 C4 C1 109.8(5) . .
N1 C4 H4A 109.7 . .
C1 C4 H4A 109.7 . .
N1 C4 H4B 109.7 . .
C1 C4 H4B 109.7 . .
H4A C4 H4B 108.2 . .
C2 C5 H5A 109.5 . .
C2 C5 H5B 109.5 . .
H5A C5 H5B 109.5 . .
C2 C5 H5C 109.5 . .
H5A C5 H5C 109.5 . .
H5B C5 H5C 109.5 . .
C3 C6 H6A 109.5 . .
C3 C6 H6B 109.5 . .
H6A C6 H6B 109.5 . .
C3 C6 H6C 109.5 . .
H6A C6 H6C 109.5 . .
H6B C6 H6C 109.5 . .
N2 C7 N3 114.1(5) . .
N2 C7 H7A 122.9 . .
N3 C7 H7A 122.9 . .
N3 C8 N1 111.9(5) . .
N3 C8 H8A 124.1 . .
N1 C8 H8A 124.1 . .
C14 C9 C10 119.6(4) . .
C14 C9 C15 118.6(4) . .
C10 C9 C15 121.7(4) . .
C11 C10 C9 120.2(4) . .
C11 C10 H10A 119.9 . .
C9 C10 H10A 119.9 . .
C10 C11 C12 120.1(4) . .
C10 C11 C16 121.4(4) . .
C12 C11 C16 118.5(4) . .
C11 C12 C13 119.4(4) . .
C11 C12 H12A 120.3 . .
C13 C12 H12A 120.3 . .
O5 C13 C14 118.5(4) . .
O5 C13 C12 120.8(4) . .
C14 C13 C12 120.6(4) . .
C13 C14 C9 120.1(4) . .
C13 C14 H14A 119.9 . .
C9 C14 H14A 119.9 . .
O1 C15 O2 120.5(4) . .
O1 C15 C9 118.9(4) . .
O2 C15 C9 120.7(4) . .
O3 C16 O4 120.7(4) . .
O3 C16 C11 121.2(4) . .
O4 C16 C11 118.1(4) . .

loop_
_geom_bond_atom_site_label_1
_geom_bond_atom_site_label_2
_geom_bond_distance
_geom_bond_site_symmetry_2
Mn1 O7 2.160(4) .
Mn1 O4 2.178(3) 1_545
Mn1 O6 2.183(3) .
Mn1 O1 2.199(3) .
Mn1 N3 2.231(4) .
Mn1 O2 2.456(3) .
O1 C15 1.250(5) .
O2 C15 1.275(6) .
O3 C16 1.258(5) .
O4 C16 1.272(5) .
O4 Mn1 2.178(3) 1_565
O5 C13 1.369(5) .
O5 H5 0.8300 .
O6 H1W 0.870(19) .
O6 H2W 0.887(19) .
O7 H3W 0.889(19) .
O7 H4W 0.879(19) .
O8 H5W 0.901(19) .
O8 H6W 0.921(19) .
O9 H7W 0.93(2) .
O9 H8W 0.958(19) .
N1 C8 1.330(7) .
N1 N2 1.367(6) .
N1 C4 1.475(7) .
N2 C7 1.326(7) .
N3 C8 1.316(6) .
N3 C7 1.362(6) .
C1 C3 1.393(8) 2_766
C1 C2 1.414(8) .
C1 C4 1.508(8) .
C2 C3 1.403(8) .
C2 C5 1.499(9) .
C3 C1 1.393(8) 2_766
C3 C6 1.513(9) .
C4 H4A 0.9800 .
C4 H4B 0.9800 .
C5 H5A 0.9700 .
C5 H5B 0.9700 .
C5 H5C 0.9700 .
C6 H6A 0.9700 .
C6 H6B 0.9700 .
C6 H6C 0.9700 .
C7 H7A 0.9400 .
C8 H8A 0.9400 .
C9 C14 1.385(6) .
C9 C10 1.402(6) .
C9 C15 1.492(7) .
C10 C11 1.383(6) .
C10 H10A 0.9400 .
C11 C12 1.388(6) .
C11 C16 1.500(6) .
C12 C13 1.400(6) .
C12 H12A 0.9400 .
C13 C14 1.375(7) .
C14 H14A 0.9400 .

loop_
_geom_hbond_atom_site_label_D
_geom_hbond_atom_site_label_H
_geom_hbond_atom_site_label_A
_geom_hbond_distance_DH
_geom_hbond_distance_HA
_geom_hbond_distance_DA
_geom_hbond_angle_DHA
_geom_hbond_site_symmetry_A
O5 H5 O8 0.83 1.83 2.640(6) 166.1 1_455
O6 H1W O3 0.870(19) 1.84(2) 2.708(4) 177(5) 2_665
O6 H2W O5 0.887(19) 1.929(19) 2.813(5) 175(4) 1_655
O7 H4W O4 0.879(19) 1.95(2) 2.797(5) 162(5) 2_565
O7 H3W O9 0.889(19) 1.83(2) 2.697(5) 164(4) .
O8 H5W O7 0.901(19) 2.53(4) 3.099(5) 122(4) 2_665
O8 H6W O2 0.921(19) 1.79(3) 2.662(5) 157(6) .
O9 H7W O6 0.93(2) 2.25(3) 3.068(7) 146(5) 2_655
O9 H8W O10 0.958(19) 1.83(4) 2.658(8) 143(5) .

loop_
_geom_torsion_atom_site_label_1
_geom_torsion_atom_site_label_2
_geom_torsion_atom_site_label_3
_geom_torsion_atom_site_label_4
_geom_torsion
_geom_torsion_site_symmetry_1
_geom_torsion_site_symmetry_4
O7 Mn1 O1 C15 -88.5(3) . .
O4 Mn1 O1 C15 178.7(3) 1_545 .
O6 Mn1 O1 C15 -0.7(4) . .
N3 Mn1 O1 C15 93.6(3) . .
O2 Mn1 O1 C15 0.3(3) . .
O7 Mn1 O2 C15 90.5(3) . .
O4 Mn1 O2 C15 -2.7(4) 1_545 .
O6 Mn1 O2 C15 179.1(3) . .
O1 Mn1 O2 C15 -0.2(3) . .
N3 Mn1 O2 C15 -89.1(3) . .
C8 N1 N2 C7 -0.5(6) . .
C4 N1 N2 C7 179.7(5) . .
O4 Mn1 N3 C8 151.4(5) 1_545 .
O6 Mn1 N3 C8 13.9(5) . .
O1 Mn1 N3 C8 -124.0(5) . .
O2 Mn1 N3 C8 -68.1(5) . .
O4 Mn1 N3 C7 -29.8(4) 1_545 .
O6 Mn1 N3 C7 -167.3(4) . .
O1 Mn1 N3 C7 54.8(4) . .
O2 Mn1 N3 C7 110.7(4) . .
C3 C1 C2 C3 -1.9(9) 2_766 .
C4 C1 C2 C3 178.1(5) . .
C3 C1 C2 C5 176.7(6) 2_766 .
C4 C1 C2 C5 -3.2(8) . .
C1 C2 C3 C1 1.8(9) . 2_766
C5 C2 C3 C1 -176.8(5) . 2_766
C1 C2 C3 C6 -177.0(6) . .
C5 C2 C3 C6 4.4(9) . .
C8 N1 C4 C1 10.3(9) . .
N2 N1 C4 C1 -170.0(5) . .
C3 C1 C4 N1 -96.3(6) 2_766 .
C2 C1 C4 N1 83.7(6) . .
N1 N2 C7 N3 0.2(6) . .
C8 N3 C7 N2 0.2(6) . .
Mn1 N3 C7 N2 -179.0(4) . .
C7 N3 C8 N1 -0.5(6) . .
Mn1 N3 C8 N1 178.4(4) . .
N2 N1 C8 N3 0.7(6) . .
C4 N1 C8 N3 -179.6(6) . .
C14 C9 C10 C11 -0.9(7) . .
C15 C9 C10 C11 177.8(4) . .
C9 C10 C11 C12 1.5(7) . .
C9 C10 C11 C16 -178.6(4) . .
C10 C11 C12 C13 -2.1(7) . .
C16 C11 C12 C13 178.0(4) . .
C11 C12 C13 O5 -175.9(4) . .
C11 C12 C13 C14 2.2(7) . .
O5 C13 C14 C9 176.6(4) . .
C12 C13 C14 C9 -1.6(7) . .
C10 C9 C14 C13 0.9(7) . .
C15 C9 C14 C13 -177.8(5) . .
Mn1 O1 C15 O2 -0.5(5) . .
Mn1 O1 C15 C9 179.9(4) . .
Mn1 O2 C15 O1 0.4(5) . .
Mn1 O2 C15 C9 -179.9(4) . .
C14 C9 C15 O1 1.2(7) . .
C10 C9 C15 O1 -177.5(5) . .
C14 C9 C15 O2 -178.5(5) . .
C10 C9 C15 O2 2.8(7) . .
Mn1 O4 C16 O3 -2.2(5) 1_565 .
Mn1 O4 C16 C11 177.2(4) 1_565 .
C10 C11 C16 O3 2.4(7) . .
C12 C11 C16 O3 -177.7(4) . .
C10 C11 C16 O4 -177.0(4) . .
C12 C11 C16 O4 2.9(7) . .
